data_4036148
loop_
_publ_author_name
'Lebel, H\'el\`ene'
'Piras, Henri'

_publ_section_title
;
 Stereoselective synthesis of chiral sulfilimines from
 N-mesyloxycarbamates: metal-nitrenes versus metal-nitrenoids species.
;
_journal_issue 7
_journal_name_full 'The Journal of organic chemistry'
_journal_page_first 3572
_journal_page_last 3585
_journal_paper_doi 10.1021/acs.joc.5b00256
_journal_volume 80
_journal_year 2015
_chemical_absolute_configuration rmad
_chemical_formula_moiety 'C86 H84 N8 O16 Rh2'
_chemical_formula_sum 'C86 H84 N8 O16 Rh2'
_chemical_formula_weight 1691.43
_space_group_crystal_system orthorhombic
_space_group_IT_number 19
_space_group_name_Hall 'P 2ac 2ab'
_space_group_name_H-M_alt 'P 21 21 21'
_atom_sites_solution_hydrogens geom
_atom_sites_solution_primary direct
_audit_creation_date 2013-10-29
_audit_creation_method
;
Olex2 1.2
(compiled 2013.09.17 svn.r2790 for OlexSys, GUI svn.r4601)
;
_cell_angle_alpha 90
_cell_angle_beta 90
_cell_angle_gamma 90
_cell_formula_units_Z 4
_cell_length_a 17.4936(3)
_cell_length_b 22.4947(3)
_cell_length_c 23.0451(3)
_cell_measurement_reflns_used 9340
_cell_measurement_temperature 100
_cell_measurement_theta_max 71.684
_cell_measurement_theta_min 2.745
_cell_volume 9068.6(2)
_computing_cell_refinement
;
SAINT (2013) V8.30C; Integration Software for Single Crystal Data.
Bruker AXS Inc., Madison, WI 53719-1173.
;
_computing_data_collection
;
APEX 2 (2013) Bruker AXS Inc., Madison, WI 53719-1173.
;
_computing_data_reduction
'SAINT (2013) V8.30C; Integration Software for Single Crystal Data. Bruker AXS Inc., Madison, WI 53719-1173.'
_computing_molecular_graphics
;
O. V. Dolomanov, L. J. Bourhis, R. J. Gildea, J. A. K. Howard and H. Puschmann,
OLEX2: a complete structure solution, refinement and analysis program.
J. Appl. Cryst. (2009). 42, 339-341.
;
_computing_publication_material
;
O. V. Dolomanov, L. J. Bourhis, R. J. Gildea, J. A. K. Howard and H. Puschmann,
OLEX2: a complete structure solution, refinement and analysis program.
J. Appl. Cryst. (2009). 42, 339-341.
;
_computing_structure_refinement
;
SHELX, G.M. Sheldrick, Acta Cryst.
(2008). A64, 112-122
;
_computing_structure_solution
;
SHELX, G.M. Sheldrick, Acta Cryst.
(2008). A64, 112-122
;
_diffrn_ambient_temperature 100
_diffrn_detector 'CCD area detector'
_diffrn_detector_area_resol_mean 8.3
_diffrn_detector_type 'Bruker APEX2 CCD'
_diffrn_measured_fraction_theta_full 1.000
_diffrn_measured_fraction_theta_max 0.996
_diffrn_measurement_device 'three-circle diffractometer'
_diffrn_measurement_device_type 'Bruker Smart APEX'
_diffrn_measurement_method '\w scans'
_diffrn_radiation_collimation 'Focusing mirrors'
_diffrn_radiation_monochromator 'Quazar MX Mirror Optics'
_diffrn_radiation_probe x-ray
_diffrn_radiation_type CuK\a
_diffrn_radiation_wavelength 1.54178
_diffrn_reflns_av_R_equivalents 0.0450
_diffrn_reflns_av_unetI/netI 0.0285
_diffrn_reflns_Laue_measured_fraction_full 1.000
_diffrn_reflns_Laue_measured_fraction_max 0.996
_diffrn_reflns_limit_h_max 21
_diffrn_reflns_limit_h_min -20
_diffrn_reflns_limit_k_max 27
_diffrn_reflns_limit_k_min -27
_diffrn_reflns_limit_l_max 25
_diffrn_reflns_limit_l_min -27
_diffrn_reflns_number 159688
_diffrn_reflns_point_group_measured_fraction_full 1.000
_diffrn_reflns_point_group_measured_fraction_max 0.992
_diffrn_reflns_theta_full 67.679
_diffrn_reflns_theta_max 71.75
_diffrn_reflns_theta_min 1.92
_diffrn_source 'Microfocus Source'
_diffrn_source_target Cu
_diffrn_source_type 'Incoatec I\mS High Brilliance Microsource'
_exptl_absorpt_coefficient_mu 3.468
_exptl_absorpt_correction_T_max 0.7535
_exptl_absorpt_correction_T_min 0.6516
_exptl_absorpt_correction_type multi-scan
_exptl_absorpt_process_details
;
SADABS-2012/1 (Bruker,2012) was used for absorption correction.
wR2(int) was 0.0933 before and 0.0733 after correction.
The Ratio of minimum to maximum transmission is 0.8648.
The \l/2 correction factor is 0.0015.
;
_exptl_crystal_colour ' pink'
_exptl_crystal_colour_primary pink
_exptl_crystal_density_diffrn 1.239
_exptl_crystal_description FRAGMENT
_exptl_crystal_F_000 3496
_exptl_crystal_size_max 0.08
_exptl_crystal_size_mid 0.05
_exptl_crystal_size_min 0.03
_refine_diff_density_max 0.496
_refine_diff_density_min -0.429
_refine_diff_density_rms 0.057
_refine_ls_abs_structure_details
;
 Flack x determined using 7168 quotients [(I+)-(I-)]/[(I+)+(I-)]
 (Parsons and Flack (2004), Acta Cryst. A60, s61).
;
_refine_ls_abs_structure_Flack 0.012(3)
_refine_ls_extinction_method none
_refine_ls_goodness_of_fit_ref 1.047
_refine_ls_hydrogen_treatment constr
_refine_ls_matrix_type full
_refine_ls_number_parameters 1074
_refine_ls_number_reflns 17632
_refine_ls_number_restraints 46
_refine_ls_restrained_S_all 1.046
_refine_ls_R_factor_all 0.0354
_refine_ls_R_factor_gt 0.0327
_refine_ls_shift/su_max 0.001
_refine_ls_shift/su_mean 0.000
_refine_ls_structure_factor_coef Fsqd
_refine_ls_weighting_details 'w=1/[\s^2^(Fo^2^)+(0.0544P)^2^+3.3396P] where P=(Fo^2^+2Fc^2^)/3'
_refine_ls_weighting_scheme calc
_refine_ls_wR_factor_gt 0.0896
_refine_ls_wR_factor_ref 0.0911
_reflns_Friedel_coverage 0.834
_reflns_Friedel_fraction_full 0.999
_reflns_Friedel_fraction_max 0.988
_reflns_number_gt 16415
_reflns_number_total 17632
_reflns_threshold_expression 'I > 2\s(I)'
_cod_data_source_file jo5b00256_si_003.cif
_cod_data_source_block hele56
_cod_depositor_comments
;
The following automatic conversions were performed:

data item '_diffrn_radiation_probe' value 'X-ray' was changed to
'x-ray' in accordance with the
/home/saulius/struct/COD-crude-data/automatic-downloads/DataCite-retrospective/ACS/depositions/lib/dictionaries/cif_core.dic
dictionary named 'cif_core.dic' version 2.4.2 last updated on
2011-04-26.

Automatic conversion script
Id: cif_fix_values 6909 2019-04-08 15:41:33Z antanas 
;
_cod_database_code 4036148
_shelxl_version_number 2013-3
_shelx_space_group_comment
;
The symmetry employed for this shelxl refinement is uniquely defined
by the following loop, which should always be used as a source of
symmetry information in preference to the above space-group names.
They are only intended as comments.
;
_shelx_estimated_absorpt_t_max 0.903
_shelx_estimated_absorpt_t_min 0.769
_olex2_refinement_description
;
1. Fixed Uiso
 At 1.2 times of:
  All C(H) groups
 At 1.5 times of:
  All C(H,H,H) groups
2. Restrained distances
 C1-C2A \\sim C1-C2B
 with sigma of 0.02
3. Uiso/Uaniso restraints and constraints
Uanis(C2A) = Uanis(C2B)
Uanis(N1A) = Uanis(N1B)
Uanis(C7A) = Uanis(C7B)
Uanis(C8A) = Uanis(C8B)
Uanis(C9A) = Uanis(C9B)
Uanis(C10A) = Uanis(C10B)
Uanis(C11A) = Uanis(C11B)
Uanis(C12A) = Uanis(C12B)
Uanis(C13A) = Uanis(C13B)
Uanis(C14A) = Uanis(C14B)
Uanis(C15A) = Uanis(C15B)
Uanis(C16A) = Uanis(C16B)
Uanis(C17A) = Uanis(C17B)
Uanis(C18A) = Uanis(C18B)
Uanis(O7A) = Uanis(O7B)
Uanis(O17A) = Uanis(O17B)
4. Same fragment restrains
{C2A, N1A, O7A, O17A, C7A, C8A, C9A, C10A, C11A, C12A, C13A, C14A, C15A, C16A,
C17A, C18A}
as
{C2B, N1B, O7B, O17B, C7B, C8B, C9B, C10B, C11B, C12B, C13B, C14B, C15B, C16B,
C17B, C18B}
5. Others
 Sof(C2B)=Sof(H2B)=Sof(N1B)=Sof(O7B)=Sof(O17B)=Sof(C7B)=Sof(C8B)=Sof(C9B)=
 Sof(H9B)=Sof(C10B)=Sof(H10B)=Sof(C11B)=Sof(H11B)=Sof(C12B)=Sof(C13B)=Sof(H13B)=
 Sof(C14B)=Sof(H14B)=Sof(C15B)=Sof(H15B)=Sof(C16B)=Sof(C17B)=Sof(C18B)=1-FVAR(1)
 Sof(C2A)=Sof(H2A)=Sof(N1A)=Sof(O7A)=Sof(O17A)=Sof(C7A)=Sof(C8A)=Sof(C9A)=
 Sof(H9A)=Sof(C10A)=Sof(H10A)=Sof(C11A)=Sof(H11A)=Sof(C12A)=Sof(C13A)=Sof(H13A)=
 Sof(C14A)=Sof(H14A)=Sof(C15A)=Sof(H15A)=Sof(C16A)=Sof(C17A)=Sof(C18A)=FVAR(1)
6.a Ternary CH refined with riding coordinates:
 C2A(H2A), C2B(H2B), C22(H22), C42(H42), C62(H62)
6.b Aromatic/amide H refined with riding coordinates:
 C9A(H9A), C10A(H10A), C11A(H11A), C13A(H13A), C14A(H14A), C15A(H15A),
 C9B(H9B), C10B(H10B), C11B(H11B), C13B(H13B), C14B(H14B), C15B(H15B), C29(H29),
  C30(H30), C31(H31), C33(H33), C34(H34), C35(H35), C49(H49), C50(H50),
 C51(H51), C53(H53), C54(H54), C55(H55), C69(H69), C70(H70), C71(H71), C73(H73),
  C74(H74), C75(H75), C81(H81), C82(H82), C84(H84), C85(H85), C91(H91),
 C92(H92), C94(H94), C95(H95)
6.c Idealised Me refined as rotating group:
 C4(H4A,H4B,H4C), C5(H5A,H5B,H5C), C6(H6A,H6B,H6C), C24(H24A,H24B,H24C),
 C25(H25A,H25B,H25C), C26(H26A,H26B,H26C), C44(H44A,H44B,H44C), C45(H45A,H45B,
 H45C), C46(H46A,H46B,H46C), C64(H64A,H64B,H64C), C65(H65A,H65B,H65C), C66(H66A,
 H66B,H66C), C86(H86A,H86B,H86C), C87(H87A,H87B,H87C), C96(H96A,H96B,H96C),
 C97(H97A,H97B,H97C)
;

loop_
_space_group_symop_operation_xyz
'x, y, z'
'-x+1/2, -y, z+1/2'
'x+1/2, -y+1/2, -z'
'-x, y+1/2, -z+1/2'

loop_
_atom_site_label
_atom_site_type_symbol
_atom_site_fract_x
_atom_site_fract_y
_atom_site_fract_z
_atom_site_U_iso_or_equiv
_atom_site_adp_type
_atom_site_occupancy
_atom_site_site_symmetry_order
_atom_site_calc_flag
_atom_site_refinement_flags_posn
_atom_site_refinement_flags_adp
_atom_site_refinement_flags_occupancy
_atom_site_disorder_assembly
_atom_site_disorder_group
Rh1 Rh 0.25504(2) 0.63325(2) 0.25944(2) 0.02385(7) Uani 1 1 d . . . . .
Rh2 Rh 0.25044(2) 0.73988(2) 0.25173(2) 0.02422(7) Uani 1 1 d . . . . .
O1 O 0.35946(16) 0.74181(12) 0.28651(12) 0.0288(6) Uani 1 1 d . . . . .
O2 O 0.35992(16) 0.64212(12) 0.29481(12) 0.0289(6) Uani 1 1 d . . . . .
O21 O 0.14267(16) 0.72903(12) 0.21730(12) 0.0272(6) Uani 1 1 d . . . . .
O22 O 0.15036(15) 0.62888(12) 0.22333(12) 0.0271(5) Uani 1 1 d . . . . .
O27 O -0.0100(2) 0.56274(15) 0.13474(15) 0.0384(8) Uani 1 1 d . . . . .
O37 O 0.0220(2) 0.66792(17) 0.30140(14) 0.0436(9) Uani 1 1 d . . . . .
O41 O 0.29726(17) 0.73276(12) 0.17197(11) 0.0285(6) Uani 1 1 d . . . . .
O42 O 0.30217(16) 0.63281(12) 0.17819(11) 0.0271(6) Uani 1 1 d . . . . .
O47 O 0.4149(2) 0.58715(17) 0.03218(16) 0.0478(9) Uani 1 1 d . . . . .
O57 O 0.1927(2) 0.67571(15) 0.08608(13) 0.0409(8) Uani 1 1 d . . . . .
O61 O 0.20509(18) 0.74297(12) 0.33198(11) 0.0304(6) Uani 1 1 d . . . . .
O62 O 0.20594(17) 0.64340(13) 0.34033(11) 0.0305(6) Uani 1 1 d . . . . .
O67 O 0.0757(2) 0.62146(18) 0.48660(14) 0.0462(8) Uani 1 1 d . . . . .
O77 O 0.3065(2) 0.69625(14) 0.43132(14) 0.0386(7) Uani 1 1 d . . . . .
N21 N 0.0026(2) 0.61739(18) 0.21767(17) 0.0320(9) Uani 1 1 d . . . . .
N41 N 0.3040(2) 0.63598(18) 0.05523(16) 0.0346(8) Uani 1 1 d . . . . .
N61 N 0.1895(2) 0.66321(18) 0.46164(15) 0.0350(8) Uani 1 1 d . . . . .
N81 N 0.26351(18) 0.53340(13) 0.26613(13) 0.0246(6) Uani 1 1 d . . . . .
N82 N 0.2942(3) 0.35787(19) 0.3229(2) 0.0540(12) Uani 1 1 d . . . . .
N91 N 0.2455(2) 0.83875(14) 0.24389(14) 0.0321(7) Uani 1 1 d . . . . .
N92 N 0.2415(3) 1.02402(19) 0.2262(3) 0.0753(15) Uani 1 1 d . . . . .
C1 C 0.3905(2) 0.69311(19) 0.29810(17) 0.0296(8) Uani 1 1 d D . . . .
C3 C 0.5216(3) 0.7472(2) 0.3231(2) 0.0434(11) Uani 1 1 d . . . . .
C4 C 0.5290(4) 0.7784(2) 0.2639(3) 0.0541(13) Uani 1 1 d . . . . .
H4A H 0.5578 0.7530 0.2372 0.081 Uiso 1 1 calc R U . . .
H4B H 0.5560 0.8163 0.2688 0.081 Uiso 1 1 calc R U . . .
H4C H 0.4780 0.7859 0.2480 0.081 Uiso 1 1 calc R U . . .
C5 C 0.6025(3) 0.7300(3) 0.3446(3) 0.0550(14) Uani 1 1 d . . . . .
H5A H 0.5983 0.6994 0.3748 0.083 Uiso 1 1 calc R U . . .
H5B H 0.6279 0.7652 0.3607 0.083 Uiso 1 1 calc R U . . .
H5C H 0.6326 0.7145 0.3121 0.083 Uiso 1 1 calc R U . . .
C6 C 0.4849(3) 0.7899(2) 0.3675(2) 0.0505(13) Uani 1 1 d . . . . .
H6A H 0.4331 0.8001 0.3549 0.076 Uiso 1 1 calc R U . . .
H6B H 0.5157 0.8262 0.3703 0.076 Uiso 1 1 calc R U . . .
H6C H 0.4827 0.7705 0.4056 0.076 Uiso 1 1 calc R U . . .
C2A C 0.468(2) 0.692(2) 0.328(3) 0.0344(19) Uani 0.259(10) 1 d D . P A 1
H2A H 0.4573 0.6869 0.3704 0.041 Uiso 0.259(10) 1 calc R U P A 1
N1A N 0.506(4) 0.6367(16) 0.3080(12) 0.0338(17) Uani 0.259(10) 1 d D . P A 1
O7A O 0.481(4) 0.6628(19) 0.2146(17) 0.0367(17) Uani 0.259(10) 1 d D . P A 1
O17A O 0.5312(18) 0.6095(13) 0.4026(10) 0.0493(18) Uani 0.259(10) 1 d D . P A 1
C7A C 0.505(4) 0.6263(14) 0.2483(13) 0.0349(18) Uani 0.259(10) 1 d D . P A 1
C8A C 0.523(2) 0.5639(11) 0.2298(10) 0.0390(19) Uani 0.259(10) 1 d D . P A 1
C9A C 0.5209(18) 0.5483(11) 0.1729(11) 0.047(2) Uani 0.259(10) 1 d D . P A 1
H9A H 0.5085 0.5778 0.1449 0.057 Uiso 0.259(10) 1 calc R U P A 1
C10A C 0.5360(17) 0.4903(11) 0.1540(13) 0.059(2) Uani 0.259(10) 1 d D . P A 1
H10A H 0.5281 0.4800 0.1145 0.070 Uiso 0.259(10) 1 calc R U P A 1
C11A C 0.5616(19) 0.4494(12) 0.1912(13) 0.062(3) Uani 0.259(10) 1 d D . P A 1
H11A H 0.5793 0.4119 0.1777 0.074 Uiso 0.259(10) 1 calc R U P A 1
C12A C 0.5618(15) 0.4626(10) 0.2510(11) 0.051(2) Uani 0.259(10) 1 d D . P A 1
C13A C 0.582(3) 0.4206(13) 0.2932(15) 0.071(4) Uani 0.259(10) 1 d D . P A 1
H13A H 0.5934 0.3809 0.2819 0.085 Uiso 0.259(10) 1 calc R U P A 1
C14A C 0.5863(15) 0.4367(10) 0.3519(13) 0.061(3) Uani 0.259(10) 1 d D . P A 1
H14A H 0.5999 0.4070 0.3794 0.073 Uiso 0.259(10) 1 calc R U P A 1
C15A C 0.5714(16) 0.4947(10) 0.3724(12) 0.057(3) Uani 0.259(10) 1 d D . P A 1
H15A H 0.5754 0.5056 0.4122 0.069 Uiso 0.259(10) 1 calc R U P A 1
C16A C 0.550(2) 0.5351(11) 0.3285(11) 0.047(3) Uani 0.259(10) 1 d D . P A 1
C17A C 0.522(3) 0.5944(12) 0.3511(12) 0.043(2) Uani 0.259(10) 1 d D . P A 1
C18A C 0.545(2) 0.5213(10) 0.2694(11) 0.041(2) Uani 0.259(10) 1 d D . P A 1
C2B C 0.4716(7) 0.6898(8) 0.3215(9) 0.0344(19) Uani 0.741(10) 1 d D . P A 2
H2B H 0.4649 0.6789 0.3633 0.041 Uiso 0.741(10) 1 calc R U P A 2
N1B N 0.5083(12) 0.6359(5) 0.2950(3) 0.0338(17) Uani 0.741(10) 1 d D . P A 2
O7B O 0.4825(11) 0.6710(6) 0.2047(5) 0.0367(17) Uani 0.741(10) 1 d D . P A 2
O17B O 0.5221(5) 0.5957(4) 0.3857(3) 0.0493(18) Uani 0.741(10) 1 d D . P A 2
C7B C 0.5039(12) 0.6305(5) 0.2346(4) 0.0349(18) Uani 0.741(10) 1 d D . P A 2
C8B C 0.5262(6) 0.5717(3) 0.2092(4) 0.0390(19) Uani 0.741(10) 1 d D . P A 2
C9B C 0.5262(5) 0.5647(4) 0.1499(4) 0.047(2) Uani 0.741(10) 1 d D . P A 2
H9B H 0.5138 0.5972 0.1255 0.057 Uiso 0.741(10) 1 calc R U P A 2
C10B C 0.5447(5) 0.5091(4) 0.1256(5) 0.059(2) Uani 0.741(10) 1 d D . P A 2
H10B H 0.5462 0.5051 0.0846 0.070 Uiso 0.741(10) 1 calc R U P A 2
C11B C 0.5601(5) 0.4620(4) 0.1586(5) 0.062(3) Uani 0.741(10) 1 d D . P A 2
H11B H 0.5718 0.4250 0.1408 0.074 Uiso 0.741(10) 1 calc R U P A 2
C12B C 0.5592(5) 0.4664(4) 0.2203(5) 0.051(2) Uani 0.741(10) 1 d D . P A 2
C13B C 0.5728(6) 0.4177(3) 0.2558(7) 0.071(4) Uani 0.741(10) 1 d D . P A 2
H13B H 0.5821 0.3796 0.2394 0.085 Uiso 0.741(10) 1 calc R U P A 2
C14B C 0.5728(6) 0.4254(4) 0.3161(6) 0.061(3) Uani 0.741(10) 1 d D . P A 2
H14B H 0.5821 0.3922 0.3406 0.073 Uiso 0.741(10) 1 calc R U P A 2
C15B C 0.5592(5) 0.4820(4) 0.3414(5) 0.057(3) Uani 0.741(10) 1 d D . P A 2
H15B H 0.5606 0.4868 0.3823 0.069 Uiso 0.741(10) 1 calc R U P A 2
C16B C 0.5440(6) 0.5302(4) 0.3056(5) 0.047(3) Uani 0.741(10) 1 d D . P A 2
C17B C 0.5263(8) 0.5893(4) 0.3329(4) 0.043(2) Uani 0.741(10) 1 d D . P A 2
C18B C 0.5427(5) 0.5237(3) 0.2450(4) 0.041(2) Uani 0.741(10) 1 d D . P A 2
C21 C 0.1164(2) 0.67738(18) 0.21146(16) 0.0267(8) Uani 1 1 d . . . . .
C22 C 0.0381(3) 0.66669(19) 0.18346(19) 0.0308(9) Uani 1 1 d . . . . .
H22 H 0.0500 0.6486 0.1448 0.037 Uiso 1 1 calc R U . . .
C23 C -0.0138(3) 0.7196(2) 0.1696(2) 0.0359(10) Uani 1 1 d . . . . .
C24 C 0.0280(3) 0.7573(2) 0.1238(2) 0.0415(11) Uani 1 1 d . . . . .
H24A H 0.0775 0.7703 0.1392 0.062 Uiso 1 1 calc R U . . .
H24B H -0.0031 0.7922 0.1141 0.062 Uiso 1 1 calc R U . . .
H24C H 0.0362 0.7335 0.0887 0.062 Uiso 1 1 calc R U . . .
C25 C -0.0881(3) 0.6955(2) 0.1434(3) 0.0487(12) Uani 1 1 d . . . . .
H25A H -0.0761 0.6673 0.1124 0.073 Uiso 1 1 calc R U . . .
H25B H -0.1181 0.7286 0.1275 0.073 Uiso 1 1 calc R U . . .
H25C H -0.1178 0.6754 0.1736 0.073 Uiso 1 1 calc R U . . .
C26 C -0.0331(3) 0.7590(2) 0.2214(2) 0.0468(12) Uani 1 1 d . . . . .
H26A H -0.0631 0.7362 0.2496 0.070 Uiso 1 1 calc R U . . .
H26B H -0.0628 0.7934 0.2082 0.070 Uiso 1 1 calc R U . . .
H26C H 0.0143 0.7728 0.2397 0.070 Uiso 1 1 calc R U . . .
C27 C -0.0114(3) 0.5643(2) 0.1872(2) 0.0308(10) Uani 1 1 d . . . . .
C28 C -0.0271(3) 0.5102(2) 0.2230(2) 0.0353(10) Uani 1 1 d . . . . .
C29 C -0.0376(3) 0.4570(2) 0.1954(2) 0.0411(11) Uani 1 1 d . . . . .
H29 H -0.0380 0.4555 0.1542 0.049 Uiso 1 1 calc R U . . .
C30 C -0.0478(3) 0.4039(2) 0.2280(3) 0.0496(13) Uani 1 1 d . . . . .
H30 H -0.0539 0.3669 0.2087 0.059 Uiso 1 1 calc R U . . .
C31 C -0.0488(3) 0.4064(2) 0.2871(3) 0.0475(12) Uani 1 1 d . . . . .
H31 H -0.0560 0.3707 0.3086 0.057 Uiso 1 1 calc R U . . .
C32 C -0.0395(3) 0.4605(2) 0.3174(2) 0.0424(11) Uani 1 1 d . . . . .
C33 C -0.0414(3) 0.4657(3) 0.3779(2) 0.0515(13) Uani 1 1 d . . . . .
H33 H -0.0502 0.4313 0.4008 0.062 Uiso 1 1 calc R U . . .
C34 C -0.0310(3) 0.5189(3) 0.4045(2) 0.0542(14) Uani 1 1 d . . . . .
H34 H -0.0327 0.5210 0.4456 0.065 Uiso 1 1 calc R U . . .
C35 C -0.0177(3) 0.5718(3) 0.3717(2) 0.0497(14) Uani 1 1 d . . . . .
H35 H -0.0105 0.6088 0.3906 0.060 Uiso 1 1 calc R U . . .
C36 C -0.0154(3) 0.5681(2) 0.3125(2) 0.0381(11) Uani 1 1 d . . . . .
C37 C 0.0041(3) 0.6219(2) 0.2777(2) 0.0375(11) Uani 1 1 d . . . . .
C38 C -0.0277(3) 0.5132(2) 0.2839(2) 0.0351(10) Uani 1 1 d . . . . .
C41 C 0.3113(2) 0.68152(18) 0.15222(16) 0.0275(8) Uani 1 1 d . . . . .
C42 C 0.3489(3) 0.67767(19) 0.09198(18) 0.0337(9) Uani 1 1 d . . . . .
H42 H 0.3992 0.6577 0.0985 0.040 Uiso 1 1 calc R U . . .
C43 C 0.3681(4) 0.7371(2) 0.0613(2) 0.0488(13) Uani 1 1 d . . . . .
C44 C 0.4242(4) 0.7724(2) 0.0997(2) 0.0538(14) Uani 1 1 d . . . . .
H44A H 0.3977 0.7861 0.1347 0.081 Uiso 1 1 calc R U . . .
H44B H 0.4436 0.8067 0.0780 0.081 Uiso 1 1 calc R U . . .
H44C H 0.4670 0.7467 0.1108 0.081 Uiso 1 1 calc R U . . .
C45 C 0.2992(4) 0.7747(3) 0.0460(2) 0.0589(16) Uani 1 1 d . . . . .
H45A H 0.2706 0.7556 0.0146 0.088 Uiso 1 1 calc R U . . .
H45B H 0.3162 0.8142 0.0333 0.088 Uiso 1 1 calc R U . . .
H45C H 0.2662 0.7788 0.0801 0.088 Uiso 1 1 calc R U . . .
C46 C 0.4113(4) 0.7223(3) 0.0046(2) 0.0633(18) Uani 1 1 d . . . . .
H46A H 0.4537 0.6952 0.0132 0.095 Uiso 1 1 calc R U . . .
H46B H 0.4315 0.7590 -0.0124 0.095 Uiso 1 1 calc R U . . .
H46C H 0.3762 0.7034 -0.0229 0.095 Uiso 1 1 calc R U . . .
C47 C 0.3465(3) 0.5924(2) 0.0249(2) 0.0388(11) Uani 1 1 d . . . . .
C48 C 0.3029(3) 0.5547(2) -0.0159(2) 0.0419(11) Uani 1 1 d . . . . .
C49 C 0.3410(4) 0.5149(2) -0.0507(2) 0.0499(14) Uani 1 1 d . . . . .
H49 H 0.3953 0.5133 -0.0497 0.060 Uiso 1 1 calc R U . . .
C50 C 0.3009(4) 0.4767(2) -0.0873(2) 0.0504(15) Uani 1 1 d . . . . .
H50 H 0.3280 0.4497 -0.1114 0.060 Uiso 1 1 calc R U . . .
C51 C 0.2237(4) 0.4780(2) -0.0888(2) 0.0476(13) Uani 1 1 d . . . . .
H51 H 0.1975 0.4510 -0.1135 0.057 Uiso 1 1 calc R U . . .
C52 C 0.1802(4) 0.5183(2) -0.0546(2) 0.0448(13) Uani 1 1 d . . . . .
C53 C 0.1008(3) 0.5218(2) -0.0543(2) 0.0492(13) Uani 1 1 d . . . . .
H53 H 0.0725 0.4947 -0.0775 0.059 Uiso 1 1 calc R U . . .
C54 C 0.0614(3) 0.5632(3) -0.0214(2) 0.0511(13) Uani 1 1 d . . . . .
H54 H 0.0072 0.5656 -0.0233 0.061 Uiso 1 1 calc R U . . .
C55 C 0.1035(3) 0.6019(2) 0.0154(2) 0.0446(12) Uani 1 1 d . . . . .
H55 H 0.0775 0.6300 0.0390 0.054 Uiso 1 1 calc R U . . .
C56 C 0.1819(3) 0.5987(2) 0.01670(19) 0.0364(10) Uani 1 1 d . . . . .
C57 C 0.2237(3) 0.6403(2) 0.05560(18) 0.0345(10) Uani 1 1 d . . . . .
C58 C 0.2219(3) 0.5582(2) -0.0180(2) 0.0360(10) Uani 1 1 d . . . . .
C61 C 0.1925(3) 0.6951(2) 0.35851(17) 0.0312(9) Uani 1 1 d . . . . .
C62 C 0.1498(3) 0.6995(2) 0.41729(19) 0.0395(11) Uani 1 1 d . . . . .
H62 H 0.0995 0.6794 0.4109 0.047 Uiso 1 1 calc R U . . .
C63 C 0.1299(4) 0.7631(2) 0.4391(2) 0.0551(15) Uani 1 1 d . . . . .
C64 C 0.0790(4) 0.7943(3) 0.3940(3) 0.0638(18) Uani 1 1 d . . . . .
H64A H 0.1100 0.8057 0.3604 0.096 Uiso 1 1 calc R U . . .
H64B H 0.0562 0.8299 0.4113 0.096 Uiso 1 1 calc R U . . .
H64C H 0.0384 0.7671 0.3815 0.096 Uiso 1 1 calc R U . . .
C65 C 0.2014(5) 0.8010(3) 0.4510(3) 0.073(2) Uani 1 1 d . . . . .
H65A H 0.2246 0.7887 0.4878 0.109 Uiso 1 1 calc R U . . .
H65B H 0.1868 0.8430 0.4534 0.109 Uiso 1 1 calc R U . . .
H65C H 0.2383 0.7956 0.4195 0.109 Uiso 1 1 calc R U . . .
C66 C 0.0815(5) 0.7569(3) 0.4953(3) 0.078(2) Uani 1 1 d . . . . .
H66A H 0.0350 0.7341 0.4869 0.117 Uiso 1 1 calc R U . . .
H66B H 0.0674 0.7965 0.5095 0.117 Uiso 1 1 calc R U . . .
H66C H 0.1114 0.7362 0.5250 0.117 Uiso 1 1 calc R U . . .
C67 C 0.1430(3) 0.6259(2) 0.49565(19) 0.0396(10) Uani 1 1 d . . . . .
C68 C 0.1811(3) 0.5919(2) 0.54154(18) 0.0395(11) Uani 1 1 d . . . . .
C69 C 0.1377(4) 0.5566(3) 0.5787(2) 0.0497(13) Uani 1 1 d . . . . .
H69 H 0.0835 0.5576 0.5765 0.060 Uiso 1 1 calc R U . . .
C70 C 0.1737(4) 0.5197(3) 0.6191(2) 0.0618(17) Uani 1 1 d . . . . .
H70 H 0.1434 0.4970 0.6452 0.074 Uiso 1 1 calc R U . . .
C71 C 0.2528(5) 0.5155(2) 0.62185(18) 0.0570(15) Uani 1 1 d . . . . .
H71 H 0.2762 0.4889 0.6485 0.068 Uiso 1 1 calc R U . . .
C72 C 0.2983(4) 0.5509(2) 0.5851(2) 0.0468(13) Uani 1 1 d . . . . .
C73 C 0.3795(4) 0.5483(3) 0.5862(3) 0.0576(16) Uani 1 1 d . . . . .
H73 H 0.4046 0.5233 0.6134 0.069 Uiso 1 1 calc R U . . .
C74 C 0.4211(4) 0.5815(3) 0.5486(3) 0.0574(15) Uani 1 1 d . . . . .
H74 H 0.4752 0.5777 0.5485 0.069 Uiso 1 1 calc R U . . .
C75 C 0.3853(3) 0.6222(2) 0.5090(2) 0.0455(12) Uani 1 1 d . . . . .
H75 H 0.4153 0.6470 0.4846 0.055 Uiso 1 1 calc R U . . .
C76 C 0.3071(3) 0.6245(2) 0.50705(19) 0.0388(10) Uani 1 1 d . . . . .
C77 C 0.2698(3) 0.66406(19) 0.46390(18) 0.0353(10) Uani 1 1 d . . . . .
C78 C 0.2630(3) 0.59000(19) 0.54498(17) 0.0374(10) Uani 1 1 d . . . . .
C81 C 0.2045(3) 0.49744(19) 0.27286(19) 0.0329(9) Uani 1 1 d . . . . .
H81 H 0.1548 0.5127 0.2657 0.039 Uiso 1 1 calc R U . . .
C82 C 0.2114(3) 0.4380(2) 0.2900(2) 0.0418(11) Uani 1 1 d . . . . .
H82 H 0.1670 0.4141 0.2940 0.050 Uiso 1 1 calc R U . . .
C83 C 0.2830(3) 0.4136(2) 0.3012(2) 0.0379(10) Uani 1 1 d . . . . .
C84 C 0.3461(3) 0.45124(18) 0.28989(19) 0.0335(9) Uani 1 1 d . . . . .
H84 H 0.3968 0.4367 0.2937 0.040 Uiso 1 1 calc R U . . .
C85 C 0.3330(3) 0.50963(18) 0.27311(19) 0.0320(9) Uani 1 1 d . . . . .
H85 H 0.3761 0.5343 0.2661 0.038 Uiso 1 1 calc R U . . .
C86 C 0.3645(3) 0.3416(2) 0.3519(2) 0.0491(12) Uani 1 1 d . . . . .
H86A H 0.4081 0.3565 0.3297 0.074 Uiso 1 1 calc R U . . .
H86B H 0.3677 0.2982 0.3549 0.074 Uiso 1 1 calc R U . . .
H86C H 0.3652 0.3589 0.3909 0.074 Uiso 1 1 calc R U . . .
C87 C 0.2265(4) 0.3246(3) 0.3419(4) 0.093(3) Uani 1 1 d . . . . .
H87A H 0.2426 0.2871 0.3599 0.139 Uiso 1 1 calc R U . . .
H87B H 0.1939 0.3161 0.3084 0.139 Uiso 1 1 calc R U . . .
H87C H 0.1979 0.3483 0.3702 0.139 Uiso 1 1 calc R U . . .
C91 C 0.2476(3) 0.87509(18) 0.29051(18) 0.0388(9) Uani 1 1 d . . . . .
H91 H 0.2490 0.8576 0.3280 0.047 Uiso 1 1 calc R U . . .
C92 C 0.2477(3) 0.93553(19) 0.2866(2) 0.0468(11) Uani 1 1 d . . . . .
H92 H 0.2524 0.9587 0.3208 0.056 Uiso 1 1 calc R U . . .
C93 C 0.2409(3) 0.9640(2) 0.2325(3) 0.0523(12) Uani 1 1 d . . . . .
C94 C 0.2343(3) 0.9261(2) 0.1850(2) 0.0454(12) Uani 1 1 d . . . . .
H94 H 0.2282 0.9424 0.1473 0.054 Uiso 1 1 calc R U . . .
C95 C 0.2365(3) 0.8655(2) 0.19192(19) 0.0384(10) Uani 1 1 d . . . . .
H95 H 0.2314 0.8412 0.1584 0.046 Uiso 1 1 calc R U . . .
C96 C 0.2374(5) 1.0509(3) 0.1694(4) 0.095(3) Uani 1 1 d . . . . .
H96A H 0.2730 1.0306 0.1432 0.142 Uiso 1 1 calc R U . . .
H96B H 0.2512 1.0930 0.1722 0.142 Uiso 1 1 calc R U . . .
H96C H 0.1853 1.0472 0.1543 0.142 Uiso 1 1 calc R U . . .
C97 C 0.2448(5) 1.0617(2) 0.2782(4) 0.087(2) Uani 1 1 d . . . . .
H97A H 0.1934 1.0661 0.2945 0.131 Uiso 1 1 calc R U . . .
H97B H 0.2649 1.1009 0.2678 0.131 Uiso 1 1 calc R U . . .
H97C H 0.2784 1.0432 0.3071 0.131 Uiso 1 1 calc R U . . .

loop_
_atom_site_aniso_label
_atom_site_aniso_U_11
_atom_site_aniso_U_22
_atom_site_aniso_U_33
_atom_site_aniso_U_23
_atom_site_aniso_U_13
_atom_site_aniso_U_12
Rh1 0.02930(14) 0.02305(12) 0.01920(12) 0.00243(8) -0.00002(13) 0.00177(12)
Rh2 0.03170(14) 0.02260(13) 0.01836(12) 0.00079(8) -0.00225(15) 0.00196(11)
O1 0.0315(15) 0.0276(14) 0.0271(14) 0.0012(11) -0.0097(11) -0.0008(11)
O2 0.0280(14) 0.0275(14) 0.0313(14) 0.0008(11) -0.0048(11) -0.0009(11)
O21 0.0293(14) 0.0277(14) 0.0246(13) 0.0013(10) -0.0037(11) 0.0026(11)
O22 0.0268(13) 0.0279(13) 0.0265(13) 0.0007(11) -0.0039(10) -0.0020(11)
O27 0.049(2) 0.0361(17) 0.0299(18) -0.0075(13) 0.0013(14) 0.0016(15)
O37 0.049(2) 0.054(2) 0.0280(17) -0.0094(15) 0.0110(14) -0.0093(17)
O41 0.0401(17) 0.0265(14) 0.0189(13) 0.0000(10) 0.0048(11) 0.0009(12)
O42 0.0335(15) 0.0283(14) 0.0197(12) -0.0012(11) 0.0055(10) -0.0026(12)
O47 0.049(2) 0.051(2) 0.043(2) -0.0108(16) 0.0114(16) 0.0027(17)
O57 0.051(2) 0.0452(19) 0.0263(16) -0.0114(13) -0.0047(14) 0.0097(15)
O61 0.0434(17) 0.0298(14) 0.0179(13) 0.0004(11) 0.0048(11) 0.0083(12)
O62 0.0400(16) 0.0316(15) 0.0201(13) 0.0024(11) 0.0053(11) 0.0015(12)
O67 0.043(2) 0.066(2) 0.0302(17) 0.0015(15) 0.0050(14) -0.0024(17)
O77 0.050(2) 0.0358(16) 0.0299(16) 0.0065(13) -0.0020(14) -0.0039(15)
N21 0.026(2) 0.036(2) 0.034(2) -0.0020(16) 0.0020(14) -0.0032(15)
N41 0.044(2) 0.0334(19) 0.0260(18) -0.0035(16) 0.0096(15) 0.0011(17)
N61 0.046(2) 0.039(2) 0.0200(17) -0.0002(15) 0.0008(15) 0.0000(17)
N81 0.0250(17) 0.0254(14) 0.0234(14) 0.0009(11) 0.0050(13) -0.0012(12)
N82 0.055(3) 0.032(2) 0.075(3) 0.018(2) -0.009(2) -0.0091(19)
N91 0.0336(17) 0.0259(15) 0.0368(16) 0.0024(12) -0.011(2) 0.0051(14)
N92 0.077(4) 0.030(2) 0.119(4) 0.005(2) -0.011(4) 0.000(2)
C1 0.034(2) 0.033(2) 0.0220(19) 0.0011(15) -0.0012(16) 0.0010(17)
C3 0.043(3) 0.044(3) 0.043(3) 0.002(2) -0.014(2) -0.010(2)
C4 0.066(4) 0.044(3) 0.052(3) 0.006(2) 0.000(3) -0.015(3)
C5 0.047(3) 0.052(3) 0.066(4) -0.006(3) -0.017(3) -0.006(2)
C6 0.052(3) 0.047(3) 0.052(3) -0.011(2) -0.016(3) -0.004(2)
C2A 0.035(3) 0.039(3) 0.029(5) 0.006(2) -0.007(3) -0.002(2)
N1A 0.032(2) 0.034(2) 0.036(5) 0.012(3) -0.003(6) -0.0001(17)
O7A 0.043(2) 0.036(4) 0.030(5) 0.008(3) 0.000(4) 0.004(3)
O17A 0.046(3) 0.063(5) 0.039(5) 0.019(3) -0.009(3) 0.005(3)
C7A 0.028(2) 0.039(3) 0.038(5) 0.008(4) -0.005(6) -0.003(3)
C8A 0.030(3) 0.039(4) 0.048(6) 0.002(4) -0.001(5) 0.001(3)
C9A 0.043(4) 0.052(5) 0.047(6) -0.012(4) 0.000(4) 0.003(4)
C10A 0.040(4) 0.053(5) 0.082(7) -0.017(4) -0.001(4) 0.006(4)
C11A 0.045(4) 0.049(5) 0.092(8) -0.025(5) 0.000(6) 0.004(4)
C12A 0.028(3) 0.048(4) 0.076(7) 0.003(5) -0.002(5) 0.009(2)
C13A 0.040(4) 0.029(3) 0.144(12) 0.004(6) 0.018(7) 0.002(3)
C14A 0.041(5) 0.038(4) 0.104(10) 0.022(6) 0.010(6) 0.011(3)
C15A 0.033(4) 0.043(4) 0.096(9) 0.028(5) 0.007(5) 0.009(3)
C16A 0.023(3) 0.039(3) 0.078(8) 0.022(5) -0.003(6) 0.001(3)
C17A 0.023(3) 0.053(4) 0.055(6) 0.028(4) 0.009(5) 0.003(3)
C18A 0.025(2) 0.038(3) 0.058(6) 0.006(4) 0.001(5) 0.0022(19)
C2B 0.035(3) 0.039(3) 0.029(5) 0.006(2) -0.007(3) -0.002(2)
N1B 0.032(2) 0.034(2) 0.036(5) 0.012(3) -0.003(6) -0.0001(17)
O7B 0.043(2) 0.036(4) 0.030(5) 0.008(3) 0.000(4) 0.004(3)
O17B 0.046(3) 0.063(5) 0.039(5) 0.019(3) -0.009(3) 0.005(3)
C7B 0.028(2) 0.039(3) 0.038(5) 0.008(4) -0.005(6) -0.003(3)
C8B 0.030(3) 0.039(4) 0.048(6) 0.002(4) -0.001(5) 0.001(3)
C9B 0.043(4) 0.052(5) 0.047(6) -0.012(4) 0.000(4) 0.003(4)
C10B 0.040(4) 0.053(5) 0.082(7) -0.017(4) -0.001(4) 0.006(4)
C11B 0.045(4) 0.049(5) 0.092(8) -0.025(5) 0.000(6) 0.004(4)
C12B 0.028(3) 0.048(4) 0.076(7) 0.003(5) -0.002(5) 0.009(2)
C13B 0.040(4) 0.029(3) 0.144(12) 0.004(6) 0.018(7) 0.002(3)
C14B 0.041(5) 0.038(4) 0.104(10) 0.022(6) 0.010(6) 0.011(3)
C15B 0.033(4) 0.043(4) 0.096(9) 0.028(5) 0.007(5) 0.009(3)
C16B 0.023(3) 0.039(3) 0.078(8) 0.022(5) -0.003(6) 0.001(3)
C17B 0.023(3) 0.053(4) 0.055(6) 0.028(4) 0.009(5) 0.003(3)
C18B 0.025(2) 0.038(3) 0.058(6) 0.006(4) 0.001(5) 0.0022(19)
C21 0.029(2) 0.034(2) 0.0168(17) 0.0014(14) 0.0022(14) 0.0003(16)
C22 0.034(2) 0.031(2) 0.027(2) -0.0024(17) 0.0023(17) -0.0014(18)
C23 0.034(2) 0.038(2) 0.036(2) -0.0053(19) -0.0056(18) 0.0066(19)
C24 0.046(3) 0.032(2) 0.047(3) 0.0026(19) -0.012(2) 0.006(2)
C25 0.035(3) 0.044(3) 0.067(4) -0.003(2) -0.010(2) 0.009(2)
C26 0.048(3) 0.039(3) 0.054(3) -0.012(2) 0.002(2) 0.010(2)
C27 0.029(2) 0.032(2) 0.031(3) -0.0031(18) 0.0015(18) 0.0029(18)
C28 0.028(2) 0.032(2) 0.046(3) 0.0012(19) 0.0002(19) -0.0012(18)
C29 0.045(3) 0.037(3) 0.041(3) -0.006(2) 0.005(2) -0.003(2)
C30 0.049(3) 0.037(3) 0.063(4) -0.002(2) 0.002(2) -0.006(2)
C31 0.043(3) 0.040(3) 0.060(3) 0.014(2) 0.001(2) 0.001(2)
C32 0.029(2) 0.048(3) 0.051(3) 0.009(2) -0.005(2) -0.003(2)
C33 0.049(3) 0.061(3) 0.045(3) 0.020(3) 0.000(2) -0.006(3)
C34 0.057(3) 0.076(4) 0.029(2) 0.009(2) -0.002(2) -0.025(3)
C35 0.046(3) 0.067(4) 0.036(3) -0.003(2) 0.004(2) -0.018(3)
C36 0.032(2) 0.042(3) 0.040(3) 0.004(2) 0.0046(19) -0.004(2)
C37 0.038(3) 0.041(3) 0.034(2) -0.006(2) 0.0052(19) -0.006(2)
C38 0.028(2) 0.038(2) 0.039(3) 0.0019(19) -0.0012(18) -0.0023(19)
C41 0.033(2) 0.031(2) 0.0187(18) -0.0015(15) 0.0003(15) 0.0018(16)
C42 0.042(3) 0.033(2) 0.025(2) -0.0017(16) 0.0083(18) -0.0017(19)
C43 0.075(4) 0.041(3) 0.030(2) -0.0013(19) 0.009(2) -0.008(2)
C44 0.076(4) 0.040(3) 0.045(3) -0.005(2) 0.014(3) -0.020(3)
C45 0.093(5) 0.045(3) 0.039(3) 0.012(2) 0.002(3) 0.001(3)
C46 0.103(5) 0.052(3) 0.035(3) 0.004(2) 0.028(3) -0.015(3)
C47 0.051(3) 0.035(2) 0.030(2) -0.0039(19) 0.003(2) 0.003(2)
C48 0.058(3) 0.043(3) 0.025(2) -0.0024(19) 0.005(2) 0.004(2)
C49 0.071(4) 0.040(3) 0.038(3) -0.004(2) 0.011(3) 0.008(3)
C50 0.095(5) 0.033(3) 0.024(2) -0.0025(19) 0.011(3) 0.015(3)
C51 0.083(4) 0.038(3) 0.022(2) -0.0003(18) -0.005(2) -0.003(2)
C52 0.078(4) 0.037(3) 0.019(2) -0.0007(19) -0.004(2) -0.004(2)
C53 0.062(4) 0.049(3) 0.036(3) -0.005(2) -0.012(2) -0.013(3)
C54 0.053(3) 0.061(3) 0.039(3) -0.004(2) -0.009(2) -0.011(3)
C55 0.050(3) 0.053(3) 0.031(3) -0.008(2) -0.006(2) 0.004(2)
C56 0.050(3) 0.037(2) 0.022(2) -0.0022(18) -0.0044(19) 0.003(2)
C57 0.044(2) 0.038(2) 0.0215(19) -0.0030(17) -0.0010(16) 0.0010(19)
C58 0.056(3) 0.030(2) 0.022(2) -0.0005(16) -0.0010(18) 0.0000(19)
C61 0.036(2) 0.039(2) 0.0184(19) 0.0029(16) 0.0000(16) 0.0018(18)
C62 0.047(3) 0.047(3) 0.025(2) 0.0009(18) 0.0028(19) 0.006(2)
C63 0.082(4) 0.049(3) 0.034(3) 0.006(2) 0.010(3) 0.027(3)
C64 0.081(5) 0.063(4) 0.047(3) 0.003(3) 0.012(3) 0.042(3)
C65 0.135(7) 0.043(3) 0.040(3) -0.015(2) -0.023(3) 0.036(4)
C66 0.113(6) 0.080(5) 0.040(3) 0.007(3) 0.028(3) 0.045(4)
C67 0.049(3) 0.047(3) 0.023(2) -0.0052(19) 0.0014(19) -0.003(2)
C68 0.055(3) 0.046(3) 0.018(2) -0.0029(18) -0.0023(18) -0.005(2)
C69 0.066(4) 0.059(3) 0.024(2) 0.006(2) 0.001(2) -0.011(3)
C70 0.097(5) 0.067(4) 0.022(2) 0.008(2) 0.005(3) -0.027(3)
C71 0.097(5) 0.048(3) 0.026(2) 0.0125(17) -0.018(3) -0.014(3)
C72 0.073(4) 0.040(3) 0.028(2) 0.0013(19) -0.018(2) -0.004(2)
C73 0.078(4) 0.050(3) 0.045(3) 0.006(2) -0.029(3) 0.003(3)
C74 0.059(4) 0.058(3) 0.055(3) 0.001(3) -0.031(3) 0.005(3)
C75 0.052(3) 0.045(3) 0.039(3) -0.002(2) -0.013(2) -0.004(2)
C76 0.053(3) 0.037(2) 0.027(2) -0.0008(18) -0.0128(19) 0.000(2)
C77 0.050(3) 0.033(2) 0.0224(19) 0.0011(15) -0.0015(18) -0.0028(19)
C78 0.057(3) 0.036(2) 0.0197(17) 0.0004(14) -0.012(2) -0.005(2)
C81 0.033(2) 0.032(2) 0.034(2) 0.0060(17) -0.0017(17) -0.0053(17)
C82 0.043(3) 0.033(2) 0.049(3) 0.004(2) -0.004(2) -0.007(2)
C83 0.040(2) 0.031(2) 0.043(3) 0.0001(19) -0.0008(19) -0.0031(18)
C84 0.037(2) 0.026(2) 0.038(2) 0.0007(16) 0.0009(18) -0.0001(17)
C85 0.036(2) 0.029(2) 0.031(2) 0.0013(16) 0.0027(17) -0.0044(17)
C86 0.067(4) 0.033(2) 0.047(3) 0.007(2) -0.005(2) 0.006(2)
C87 0.071(5) 0.054(4) 0.154(8) 0.048(5) 0.000(5) -0.011(3)
C91 0.041(2) 0.033(2) 0.042(2) -0.0064(15) -0.012(2) 0.004(2)
C92 0.040(3) 0.030(2) 0.070(3) -0.0095(19) -0.006(3) -0.006(2)
C93 0.043(3) 0.029(2) 0.085(4) 0.000(2) -0.006(3) 0.001(2)
C94 0.035(3) 0.042(2) 0.059(3) 0.019(2) -0.006(2) 0.004(2)
C95 0.045(3) 0.034(2) 0.036(2) 0.0041(16) -0.0042(19) 0.004(2)
C96 0.080(5) 0.035(3) 0.170(8) 0.037(4) -0.022(5) -0.002(3)
C97 0.082(5) 0.033(3) 0.146(7) -0.017(3) -0.027(5) 0.003(3)

loop_
_atom_type_symbol
_atom_type_description
_atom_type_scat_dispersion_real
_atom_type_scat_dispersion_imag
_atom_type_scat_source
C C 0.0181 0.0091 'International Tables Vol C Tables 4.2.6.8 and 6.1.1.4'
H H 0.0000 0.0000 'International Tables Vol C Tables 4.2.6.8 and 6.1.1.4'
N N 0.0311 0.0180 'International Tables Vol C Tables 4.2.6.8 and 6.1.1.4'
O O 0.0492 0.0322 'International Tables Vol C Tables 4.2.6.8 and 6.1.1.4'
Rh Rh 0.0927 3.6045 'International Tables Vol C Tables 4.2.6.8 and 6.1.1.4'

loop_
_geom_angle_atom_site_label_1
_geom_angle_atom_site_label_2
_geom_angle_atom_site_label_3
_geom_angle
O2 Rh1 Rh2 87.81(8)
O2 Rh1 O42 90.21(11)
O2 Rh1 O62 90.15(12)
O2 Rh1 N81 90.64(11)
O22 Rh1 Rh2 89.30(8)
O22 Rh1 O2 177.09(11)
O22 Rh1 O42 89.32(11)
O22 Rh1 O62 90.01(12)
O22 Rh1 N81 92.25(11)
O42 Rh1 Rh2 87.18(8)
O42 Rh1 O62 173.85(11)
O42 Rh1 N81 91.79(11)
O62 Rh1 Rh2 86.70(8)
O62 Rh1 N81 94.34(11)
N81 Rh1 Rh2 178.13(8)
O1 Rh2 Rh1 87.80(8)
O1 Rh2 N91 92.64(12)
O21 Rh2 Rh1 86.61(8)
O21 Rh2 O1 174.40(11)
O21 Rh2 N91 92.95(12)
O41 Rh2 Rh1 88.54(8)
O41 Rh2 O1 88.88(12)
O41 Rh2 O21 90.64(12)
O41 Rh2 N91 91.20(11)
O61 Rh2 Rh1 88.84(8)
O61 Rh2 O1 90.38(12)
O61 Rh2 O21 89.84(12)
O61 Rh2 O41 177.31(12)
O61 Rh2 N91 91.42(12)
N91 Rh2 Rh1 179.49(9)
C1 O1 Rh2 117.7(3)
C1 O2 Rh1 119.8(3)
C21 O21 Rh2 119.1(3)
C21 O22 Rh1 118.1(2)
C41 O41 Rh2 118.6(2)
C41 O42 Rh1 118.8(2)
C61 O61 Rh2 119.1(3)
C61 O62 Rh1 118.7(3)
C27 N21 C22 116.0(4)
C37 N21 C22 117.6(4)
C37 N21 C27 124.3(4)
C47 N41 C42 116.2(4)
C57 N41 C42 118.6(4)
C57 N41 C47 125.1(4)
C67 N61 C62 116.2(4)
C77 N61 C62 119.1(4)
C77 N61 C67 124.4(4)
C81 N81 Rh1 124.5(3)
C81 N81 C85 116.8(4)
C85 N81 Rh1 117.8(3)
C83 N82 C86 121.6(4)
C83 N82 C87 117.6(5)
C86 N82 C87 114.7(5)
C91 N91 Rh2 122.5(3)
C95 N91 Rh2 121.4(3)
C95 N91 C91 116.0(3)
C93 N92 C96 120.9(6)
C93 N92 C97 119.1(6)
C96 N92 C97 120.0(5)
O1 C1 O2 126.5(4)
O1 C1 C2A 119.5(19)
O1 C1 C2B 121.6(8)
O2 C1 C2A 113(2)
O2 C1 C2B 111.8(8)
C4 C3 C5 108.7(5)
C4 C3 C6 109.8(5)
C4 C3 C2A 119(2)
C4 C3 C2B 113.8(8)
C5 C3 C2A 109.4(11)
C5 C3 C2B 108.3(5)
C6 C3 C5 108.9(4)
C6 C3 C2A 101.1(18)
C6 C3 C2B 107.3(7)
C3 C4 H4A 109.5
C3 C4 H4B 109.5
C3 C4 H4C 109.5
H4A C4 H4B 109.5
H4A C4 H4C 109.5
H4B C4 H4C 109.5
C3 C5 H5A 109.5
C3 C5 H5B 109.5
C3 C5 H5C 109.5
H5A C5 H5B 109.5
H5A C5 H5C 109.5
H5B C5 H5C 109.5
C3 C6 H6A 109.5
C3 C6 H6B 109.5
C3 C6 H6C 109.5
H6A C6 H6B 109.5
H6A C6 H6C 109.5
H6B C6 H6C 109.5
C1 C2A C3 120(4)
C1 C2A H2A 106.4
C3 C2A H2A 106.4
N1A C2A C1 106(3)
N1A C2A C3 112(4)
N1A C2A H2A 106.4
C7A N1A C2A 116(3)
C7A N1A C17A 126(2)
C17A N1A C2A 116(3)
N1A C7A C8A 116(2)
O7A C7A N1A 122(3)
O7A C7A C8A 122(3)
C9A C8A C7A 120.5(19)
C9A C8A C18A 118(2)
C18A C8A C7A 121.4(19)
C8A C9A H9A 118.9
C8A C9A C10A 122(2)
C10A C9A H9A 118.9
C9A C10A H10A 119.8
C11A C10A C9A 120(2)
C11A C10A H10A 119.8
C10A C11A H11A 120.6
C10A C11A C12A 119(2)
C12A C11A H11A 120.6
C11A C12A C18A 119(2)
C13A C12A C11A 122(2)
C13A C12A C18A 118(2)
C12A C13A H13A 119.8
C12A C13A C14A 120(2)
C14A C13A H13A 119.8
C13A C14A H14A 118.3
C13A C14A C15A 123(2)
C15A C14A H14A 118.3
C14A C15A H15A 123.1
C16A C15A C14A 114(2)
C16A C15A H15A 123.1
C15A C16A C17A 114(2)
C18A C16A C15A 125(2)
C18A C16A C17A 120.6(18)
N1A C17A C16A 115(2)
O17A C17A N1A 121(2)
O17A C17A C16A 122(2)
C8A C18A C12A 121(2)
C8A C18A C16A 120.6(18)
C16A C18A C12A 118.8(19)
C1 C2B C3 119.4(11)
C1 C2B H2B 104.1
C3 C2B H2B 104.1
N1B C2B C1 107.1(11)
N1B C2B C3 116.0(14)
N1B C2B H2B 104.1
C7B N1B C2B 116.8(9)
C7B N1B C17B 124.5(8)
C17B N1B C2B 116.6(10)
N1B C7B C8B 116.8(7)
O7B C7B N1B 121.4(9)
O7B C7B C8B 121.7(9)
C9B C8B C7B 119.3(7)
C9B C8B C18B 120.0(7)
C18B C8B C7B 120.6(7)
C8B C9B H9B 120.1
C8B C9B C10B 119.9(9)
C10B C9B H9B 120.1
C9B C10B H10B 119.1
C11B C10B C9B 121.7(9)
C11B C10B H10B 119.1
C10B C11B H11B 119.6
C10B C11B C12B 120.7(8)
C12B C11B H11B 119.6
C11B C12B C18B 117.3(8)
C13B C12B C11B 122.0(9)
C13B C12B C18B 120.6(10)
C12B C13B H13B 120.4
C12B C13B C14B 119.1(8)
C14B C13B H13B 120.4
C13B C14B H14B 119.4
C13B C14B C15B 121.1(8)
C15B C14B H14B 119.4
C14B C15B H15B 120.3
C16B C15B C14B 119.3(10)
C16B C15B H15B 120.3
C15B C16B C17B 118.9(9)
C15B C16B C18B 120.8(8)
C18B C16B C17B 120.3(6)
N1B C17B C16B 116.7(8)
O17B C17B N1B 121.1(8)
O17B C17B C16B 122.0(8)
C8B C18B C12B 120.3(8)
C8B C18B C16B 120.9(6)
C16B C18B C12B 118.8(7)
O21 C21 O22 126.8(4)
O21 C21 C22 121.1(4)
O22 C21 C22 111.9(3)
N21 C22 C21 105.4(3)
N21 C22 H22 104.7
N21 C22 C23 116.1(4)
C21 C22 H22 104.7
C23 C22 C21 119.7(4)
C23 C22 H22 104.7
C22 C23 C24 106.9(4)
C22 C23 C25 108.1(4)
C25 C23 C24 109.1(4)
C26 C23 C22 114.9(4)
C26 C23 C24 108.8(4)
C26 C23 C25 109.0(4)
C23 C24 H24A 109.5
C23 C24 H24B 109.5
C23 C24 H24C 109.5
H24A C24 H24B 109.5
H24A C24 H24C 109.5
H24B C24 H24C 109.5
C23 C25 H25A 109.5
C23 C25 H25B 109.5
C23 C25 H25C 109.5
H25A C25 H25B 109.5
H25A C25 H25C 109.5
H25B C25 H25C 109.5
C23 C26 H26A 109.5
C23 C26 H26B 109.5
C23 C26 H26C 109.5
H26A C26 H26B 109.5
H26A C26 H26C 109.5
H26B C26 H26C 109.5
O27 C27 N21 121.4(4)
O27 C27 C28 122.1(4)
N21 C27 C28 116.6(4)
C29 C28 C27 118.7(5)
C29 C28 C38 120.4(5)
C38 C28 C27 120.9(4)
C28 C29 H29 119.8
C28 C29 C30 120.4(5)
C30 C29 H29 119.8
C29 C30 H30 120.2
C31 C30 C29 119.7(5)
C31 C30 H30 120.2
C30 C31 H31 119.1
C30 C31 C32 121.8(5)
C32 C31 H31 119.1
C31 C32 C38 117.7(5)
C33 C32 C31 124.2(5)
C33 C32 C38 118.1(5)
C32 C33 H33 119.3
C34 C33 C32 121.4(5)
C34 C33 H33 119.3
C33 C34 H34 119.5
C33 C34 C35 121.1(5)
C35 C34 H34 119.5
C34 C35 H35 120.5
C36 C35 C34 118.9(5)
C36 C35 H35 120.5
C35 C36 C37 119.6(5)
C35 C36 C38 120.9(5)
C38 C36 C37 119.4(5)
O37 C37 N21 121.2(5)
O37 C37 C36 120.7(5)
N21 C37 C36 118.1(4)
C28 C38 C32 120.0(5)
C28 C38 C36 120.5(5)
C36 C38 C32 119.5(5)
O41 C41 C42 117.4(4)
O42 C41 O41 126.7(4)
O42 C41 C42 115.7(3)
N41 C42 C41 108.9(3)
N41 C42 H42 105.4
N41 C42 C43 113.5(4)
C41 C42 H42 105.4
C41 C42 C43 117.1(4)
C43 C42 H42 105.4
C44 C43 C42 108.7(4)
C44 C43 C46 106.5(5)
C45 C43 C42 114.6(5)
C45 C43 C44 110.7(5)
C45 C43 C46 108.2(5)
C46 C43 C42 107.8(4)
C43 C44 H44A 109.5
C43 C44 H44B 109.5
C43 C44 H44C 109.5
H44A C44 H44B 109.5
H44A C44 H44C 109.5
H44B C44 H44C 109.5
C43 C45 H45A 109.5
C43 C45 H45B 109.5
C43 C45 H45C 109.5
H45A C45 H45B 109.5
H45A C45 H45C 109.5
H45B C45 H45C 109.5
C43 C46 H46A 109.5
C43 C46 H46B 109.5
C43 C46 H46C 109.5
H46A C46 H46B 109.5
H46A C46 H46C 109.5
H46B C46 H46C 109.5
O47 C47 N41 121.1(5)
O47 C47 C48 122.7(5)
N41 C47 C48 116.2(5)
C49 C48 C47 119.6(5)
C49 C48 C58 119.9(6)
C58 C48 C47 120.4(5)
C48 C49 H49 119.7
C48 C49 C50 120.7(6)
C50 C49 H49 119.7
C49 C50 H50 119.8
C51 C50 C49 120.4(5)
C51 C50 H50 119.8
C50 C51 H51 118.9
C50 C51 C52 122.3(6)
C52 C51 H51 118.9
C51 C52 C58 117.0(5)
C53 C52 C51 124.9(5)
C53 C52 C58 118.1(5)
C52 C53 H53 118.8
C54 C53 C52 122.5(5)
C54 C53 H53 118.8
C53 C54 H54 120.6
C53 C54 C55 118.7(5)
C55 C54 H54 120.6
C54 C55 H55 120.0
C56 C55 C54 119.9(5)
C56 C55 H55 120.0
C55 C56 C57 118.0(4)
C55 C56 C58 121.3(5)
C58 C56 C57 120.6(4)
O57 C57 N41 120.2(4)
O57 C57 C56 123.6(4)
N41 C57 C56 116.2(4)
C48 C58 C52 119.7(5)
C56 C58 C48 120.9(5)
C56 C58 C52 119.4(5)
O61 C61 O62 126.6(4)
O61 C61 C62 117.1(4)
O62 C61 C62 116.1(4)
N61 C62 C61 110.0(4)
N61 C62 H62 105.4
N61 C62 C63 112.9(4)
C61 C62 H62 105.4
C61 C62 C63 116.6(4)
C63 C62 H62 105.4
C64 C63 C62 109.3(5)
C64 C63 C65 109.8(5)
C64 C63 C66 106.8(5)
C65 C63 C62 112.7(5)
C65 C63 C66 110.1(6)
C66 C63 C62 107.9(5)
C63 C64 H64A 109.5
C63 C64 H64B 109.5
C63 C64 H64C 109.5
H64A C64 H64B 109.5
H64A C64 H64C 109.5
H64B C64 H64C 109.5
C63 C65 H65A 109.5
C63 C65 H65B 109.5
C63 C65 H65C 109.5
H65A C65 H65B 109.5
H65A C65 H65C 109.5
H65B C65 H65C 109.5
C63 C66 H66A 109.5
C63 C66 H66B 109.5
C63 C66 H66C 109.5
H66A C66 H66B 109.5
H66A C66 H66C 109.5
H66B C66 H66C 109.5
O67 C67 N61 121.3(5)
O67 C67 C68 121.9(5)
N61 C67 C68 116.8(4)
C69 C68 C67 119.6(5)
C69 C68 C78 119.5(5)
C78 C68 C67 120.6(4)
C68 C69 H69 119.9
C68 C69 C70 120.2(6)
C70 C69 H69 119.9
C69 C70 H70 119.4
C71 C70 C69 121.3(5)
C71 C70 H70 119.4
C70 C71 H71 120.1
C70 C71 C72 119.8(5)
C72 C71 H71 120.1
C71 C72 C73 122.0(5)
C71 C72 C78 119.7(6)
C78 C72 C73 118.3(5)
C72 C73 H73 120.0
C74 C73 C72 120.1(5)
C74 C73 H73 120.0
C73 C74 H74 119.2
C73 C74 C75 121.6(6)
C75 C74 H74 119.2
C74 C75 H75 120.7
C76 C75 C74 118.7(5)
C76 C75 H75 120.7
C75 C76 C77 118.9(5)
C75 C76 C78 120.6(5)
C78 C76 C77 120.5(4)
O77 C77 N61 120.6(4)
O77 C77 C76 122.3(5)
N61 C77 C76 117.1(4)
C72 C78 C68 119.3(5)
C76 C78 C68 120.0(4)
C76 C78 C72 120.6(5)
N81 C81 H81 118.3
N81 C81 C82 123.4(4)
C82 C81 H81 118.3
C81 C82 H82 119.8
C83 C82 C81 120.5(4)
C83 C82 H82 119.8
N82 C83 C82 124.0(4)
N82 C83 C84 120.4(4)
C82 C83 C84 115.6(4)
C83 C84 H84 120.4
C85 C84 C83 119.2(4)
C85 C84 H84 120.4
N81 C85 C84 124.2(4)
N81 C85 H85 117.9
C84 C85 H85 117.9
N82 C86 H86A 109.5
N82 C86 H86B 109.5
N82 C86 H86C 109.5
H86A C86 H86B 109.5
H86A C86 H86C 109.5
H86B C86 H86C 109.5
N82 C87 H87A 109.5
N82 C87 H87B 109.5
N82 C87 H87C 109.5
H87A C87 H87B 109.5
H87A C87 H87C 109.5
H87B C87 H87C 109.5
N91 C91 H91 118.3
N91 C91 C92 123.4(4)
C92 C91 H91 118.3
C91 C92 H92 119.6
C91 C92 C93 120.9(4)
C93 C92 H92 119.6
N92 C93 C92 123.2(6)
N92 C93 C94 121.7(6)
C94 C93 C92 115.1(4)
C93 C94 H94 119.5
C95 C94 C93 121.0(5)
C95 C94 H94 119.5
N91 C95 C94 123.3(4)
N91 C95 H95 118.4
C94 C95 H95 118.4
N92 C96 H96A 109.5
N92 C96 H96B 109.5
N92 C96 H96C 109.5
H96A C96 H96B 109.5
H96A C96 H96C 109.5
H96B C96 H96C 109.5
N92 C97 H97A 109.5
N92 C97 H97B 109.5
N92 C97 H97C 109.5
H97A C97 H97B 109.5
H97A C97 H97C 109.5
H97B C97 H97C 109.5

loop_
_geom_bond_atom_site_label_1
_geom_bond_atom_site_label_2
_geom_bond_distance
Rh1 Rh2 2.4064(3)
Rh1 O2 2.018(3)
Rh1 O22 2.014(3)
Rh1 O42 2.046(3)
Rh1 O62 2.065(3)
Rh1 N81 2.256(3)
Rh2 O1 2.069(3)
Rh2 O21 2.060(3)
Rh2 O41 2.019(3)
Rh2 O61 2.014(3)
Rh2 N91 2.233(3)
O1 C1 1.252(5)
O2 C1 1.268(5)
O21 C21 1.257(5)
O22 C21 1.272(5)
O27 C27 1.210(6)
O37 C37 1.210(6)
O41 C41 1.263(5)
O42 C41 1.259(5)
O47 C47 1.213(6)
O57 C57 1.192(6)
O61 C61 1.257(5)
O62 C61 1.259(5)
O67 C67 1.201(6)
O77 C77 1.225(6)
N21 C22 1.496(6)
N21 C27 1.406(6)
N21 C37 1.388(6)
N41 C42 1.487(6)
N41 C47 1.415(6)
N41 C57 1.409(6)
N61 C62 1.481(6)
N61 C67 1.408(6)
N61 C77 1.405(7)
N81 C81 1.320(5)
N81 C85 1.337(5)
N82 C83 1.364(6)
N82 C86 1.447(7)
N82 C87 1.467(8)
N91 C91 1.351(5)
N91 C95 1.350(5)
N92 C93 1.358(6)
N92 C96 1.443(10)
N92 C97 1.470(9)
C1 C2A 1.52(2)
C1 C2B 1.519(9)
C3 C4 1.541(7)
C3 C5 1.549(7)
C3 C6 1.543(8)
C3 C2A 1.55(6)
C3 C2B 1.56(2)
C4 H4A 0.9800
C4 H4B 0.9800
C4 H4C 0.9800
C5 H5A 0.9800
C5 H5B 0.9800
C5 H5C 0.9800
C6 H6A 0.9800
C6 H6B 0.9800
C6 H6C 0.9800
C2A H2A 1.0000
C2A N1A 1.50(2)
N1A C7A 1.40(2)
N1A C17A 1.40(2)
O7A C7A 1.21(2)
O17A C17A 1.24(2)
C7A C8A 1.50(2)
C8A C9A 1.36(2)
C8A C18A 1.37(2)
C9A H9A 0.9500
C9A C10A 1.40(2)
C10A H10A 0.9500
C10A C11A 1.34(3)
C11A H11A 0.9500
C11A C12A 1.41(2)
C12A C13A 1.40(3)
C12A C18A 1.42(2)
C13A H13A 0.9500
C13A C14A 1.40(3)
C14A H14A 0.9500
C14A C15A 1.41(2)
C15A H15A 0.9500
C15A C16A 1.41(2)
C16A C17A 1.51(2)
C16A C18A 1.40(2)
C2B H2B 1.0000
C2B N1B 1.499(9)
N1B C7B 1.400(9)
N1B C17B 1.401(9)
O7B C7B 1.202(8)
O17B C17B 1.229(10)
C7B C8B 1.498(9)
C8B C9B 1.375(11)
C8B C18B 1.388(10)
C9B H9B 0.9500
C9B C10B 1.407(10)
C10B H10B 0.9500
C10B C11B 1.333(14)
C11B H11B 0.9500
C11B C12B 1.424(14)
C12B C13B 1.388(13)
C12B C18B 1.439(10)
C13B H13B 0.9500
C13B C14B 1.402(18)
C14B H14B 0.9500
C14B C15B 1.419(13)
C15B H15B 0.9500
C15B C16B 1.388(10)
C16B C17B 1.502(11)
C16B C18B 1.405(12)
C21 C22 1.532(6)
C22 H22 1.0000
C22 C23 1.531(6)
C23 C24 1.540(7)
C23 C25 1.533(7)
C23 C26 1.525(6)
C24 H24A 0.9800
C24 H24B 0.9800
C24 H24C 0.9800
C25 H25A 0.9800
C25 H25B 0.9800
C25 H25C 0.9800
C26 H26A 0.9800
C26 H26B 0.9800
C26 H26C 0.9800
C27 C28 1.496(7)
C28 C29 1.368(7)
C28 C38 1.404(7)
C29 H29 0.9500
C29 C30 1.421(7)
C30 H30 0.9500
C30 C31 1.365(8)
C31 H31 0.9500
C31 C32 1.412(8)
C32 C33 1.399(8)
C32 C38 1.431(7)
C33 H33 0.9500
C33 C34 1.357(8)
C34 H34 0.9500
C34 C35 1.429(8)
C35 H35 0.9500
C35 C36 1.366(8)
C36 C37 1.492(7)
C36 C38 1.416(7)
C41 C42 1.538(5)
C42 H42 1.0000
C42 C43 1.550(6)
C43 C44 1.541(8)
C43 C45 1.514(9)
C43 C46 1.546(7)
C44 H44A 0.9800
C44 H44B 0.9800
C44 H44C 0.9800
C45 H45A 0.9800
C45 H45B 0.9800
C45 H45C 0.9800
C46 H46A 0.9800
C46 H46B 0.9800
C46 H46C 0.9800
C47 C48 1.477(7)
C48 C49 1.375(7)
C48 C58 1.421(7)
C49 H49 0.9500
C49 C50 1.393(8)
C50 H50 0.9500
C50 C51 1.352(8)
C51 H51 0.9500
C51 C52 1.422(8)
C52 C53 1.392(8)
C52 C58 1.429(7)
C53 H53 0.9500
C53 C54 1.385(8)
C54 H54 0.9500
C54 C55 1.421(7)
C55 H55 0.9500
C55 C56 1.374(7)
C56 C57 1.488(6)
C56 C58 1.400(7)
C61 C62 1.550(6)
C62 H62 1.0000
C62 C63 1.557(7)
C63 C64 1.538(8)
C63 C65 1.538(10)
C63 C66 1.555(8)
C64 H64A 0.9800
C64 H64B 0.9800
C64 H64C 0.9800
C65 H65A 0.9800
C65 H65B 0.9800
C65 H65C 0.9800
C66 H66A 0.9800
C66 H66B 0.9800
C66 H66C 0.9800
C67 C68 1.465(7)
C68 C69 1.392(7)
C68 C78 1.435(8)
C69 H69 0.9500
C69 C70 1.398(8)
C70 H70 0.9500
C70 C71 1.388(10)
C71 H71 0.9500
C71 C72 1.409(8)
C72 C73 1.422(9)
C72 C78 1.418(6)
C73 H73 0.9500
C73 C74 1.356(9)
C74 H74 0.9500
C74 C75 1.438(7)
C75 H75 0.9500
C75 C76 1.369(7)
C76 C77 1.486(6)
C76 C78 1.401(7)
C81 H81 0.9500
C81 C82 1.400(6)
C82 H82 0.9500
C82 C83 1.391(7)
C83 C84 1.415(6)
C84 H84 0.9500
C84 C85 1.388(6)
C85 H85 0.9500
C86 H86A 0.9800
C86 H86B 0.9800
C86 H86C 0.9800
C87 H87A 0.9800
C87 H87B 0.9800
C87 H87C 0.9800
C91 H91 0.9500
C91 C92 1.362(6)
C92 H92 0.9500
C92 C93 1.406(8)
C93 C94 1.391(8)
C94 H94 0.9500
C94 C95 1.373(6)
C95 H95 0.9500
C96 H96A 0.9800
C96 H96B 0.9800
C96 H96C 0.9800
C97 H97A 0.9800
C97 H97B 0.9800
C97 H97C 0.9800

loop_
_geom_torsion_atom_site_label_1
_geom_torsion_atom_site_label_2
_geom_torsion_atom_site_label_3
_geom_torsion_atom_site_label_4
_geom_torsion
Rh1 O2 C1 O1 7.5(6)
Rh1 O2 C1 C2A 178(3)
Rh1 O2 C1 C2B -175.4(9)
Rh1 O22 C21 O21 3.7(5)
Rh1 O22 C21 C22 179.1(2)
Rh1 O42 C41 O41 3.2(6)
Rh1 O42 C41 C42 178.6(3)
Rh1 O62 C61 O61 0.9(6)
Rh1 O62 C61 C62 175.3(3)
Rh1 N81 C81 C82 -164.9(4)
Rh1 N81 C85 C84 165.9(3)
Rh2 O1 C1 O2 -5.7(6)
Rh2 O1 C1 C2A -175(3)
Rh2 O1 C1 C2B 177.5(10)
Rh2 O21 C21 O22 -2.0(5)
Rh2 O21 C21 C22 -177.1(3)
Rh2 O41 C41 O42 -3.2(6)
Rh2 O41 C41 C42 -178.5(3)
Rh2 O61 C61 O62 0.6(6)
Rh2 O61 C61 C62 -173.7(3)
Rh2 N91 C91 C92 177.3(4)
Rh2 N91 C95 C94 -179.0(4)
O1 C1 C2A C3 -24(5)
O1 C1 C2A N1A -151(3)
O1 C1 C2B C3 -8.6(18)
O1 C1 C2B N1B -143.1(10)
O2 C1 C2A C3 166(2)
O2 C1 C2A N1A 39(5)
O2 C1 C2B C3 174.1(10)
O2 C1 C2B N1B 39.7(17)
O21 C21 C22 N21 -141.3(4)
O21 C21 C22 C23 -8.2(6)
O22 C21 C22 N21 43.0(4)
O22 C21 C22 C23 176.0(4)
O27 C27 C28 C29 2.4(7)
O27 C27 C28 C38 179.6(5)
O41 C41 C42 N41 -129.0(4)
O41 C41 C42 C43 1.5(6)
O42 C41 C42 N41 55.2(5)
O42 C41 C42 C43 -174.3(4)
O47 C47 C48 C49 -5.2(8)
O47 C47 C48 C58 172.9(5)
O61 C61 C62 N61 -132.9(4)
O61 C61 C62 C63 -2.7(7)
O62 C61 C62 N61 52.2(5)
O62 C61 C62 C63 -177.6(4)
O67 C67 C68 C69 -4.7(8)
O67 C67 C68 C78 169.1(5)
N21 C22 C23 C24 -167.8(4)
N21 C22 C23 C25 -50.4(5)
N21 C22 C23 C26 71.5(5)
N21 C27 C28 C29 -177.1(4)
N21 C27 C28 C38 0.1(7)
N41 C42 C43 C44 -171.6(4)
N41 C42 C43 C45 64.0(5)
N41 C42 C43 C46 -56.6(6)
N41 C47 C48 C49 174.4(5)
N41 C47 C48 C58 -7.5(7)
N61 C62 C63 C64 -171.9(5)
N61 C62 C63 C65 65.8(6)
N61 C62 C63 C66 -56.1(7)
N61 C67 C68 C69 176.6(4)
N61 C67 C68 C78 -9.6(7)
N81 C81 C82 C83 0.2(8)
N82 C83 C84 C85 -173.8(5)
N91 C91 C92 C93 3.9(9)
N92 C93 C94 C95 177.7(5)
C1 C2A N1A C7A 48(8)
C1 C2A N1A C17A -117(6)
C1 C2B N1B C7B 51(3)
C1 C2B N1B C17B -113.2(18)
C3 C2A N1A C7A -84(6)
C3 C2A N1A C17A 112(6)
C3 C2B N1B C7B -85(2)
C3 C2B N1B C17B 111(2)
C4 C3 C2A C1 -41(4)
C4 C3 C2A N1A 83(3)
C4 C3 C2B C1 -55.1(15)
C4 C3 C2B N1B 75.6(11)
C5 C3 C2A C1 -167(3)
C5 C3 C2A N1A -43(4)
C5 C3 C2B C1 -176.0(11)
C5 C3 C2B N1B -45.4(14)
C6 C3 C2A C1 78(4)
C6 C3 C2A N1A -158(3)
C6 C3 C2B C1 66.6(14)
C6 C3 C2B N1B -162.8(10)
C2A C1 C2B C3 -82(27)
C2A C1 C2B N1B 144(29)
C2A C3 C2B C1 83(14)
C2A C3 C2B N1B -146(15)
C2A N1A C7A O7A 7(12)
C2A N1A C7A C8A -164(5)
C2A N1A C17A O17A -26(8)
C2A N1A C17A C16A 171(5)
N1A C7A C8A C9A 177(5)
N1A C7A C8A C18A -4(8)
O7A C7A C8A C9A 7(9)
O7A C7A C8A C18A -175(6)
C7A N1A C17A O17A 171(7)
C7A N1A C17A C16A 8(10)
C7A C8A C9A C10A -179(4)
C7A C8A C18A C12A -180(4)
C7A C8A C18A C16A 0(7)
C8A C9A C10A C11A -7(5)
C9A C8A C18A C12A -1(5)
C9A C8A C18A C16A 179(4)
C9A C10A C11A C12A 10(5)
C10A C11A C12A C13A 175(3)
C10A C11A C12A C18A -8(5)
C11A C12A C13A C14A 176(4)
C11A C12A C18A C8A 4(5)
C11A C12A C18A C16A -176(4)
C12A C13A C14A C15A -1(6)
C13A C12A C18A C8A -179(4)
C13A C12A C18A C16A 1(6)
C13A C14A C15A C16A 2(5)
C14A C15A C16A C17A 171(3)
C14A C15A C16A C18A -1(6)
C15A C16A C17A N1A 175(5)
C15A C16A C17A O17A 13(7)
C15A C16A C18A C8A -180(3)
C15A C16A C18A C12A 0(7)
C17A N1A C7A O7A 170(7)
C17A N1A C7A C8A -1(11)
C17A C16A C18A C8A 8(7)
C17A C16A C18A C12A -172(3)
C18A C8A C9A C10A 3(5)
C18A C12A C13A C14A -1(6)
C18A C16A C17A N1A -12(7)
C18A C16A C17A O17A -175(5)
C2B C1 C2A C3 87(30)
C2B C1 C2A N1A -40(24)
C2B C3 C2A C1 -86(17)
C2B C3 C2A N1A 38(12)
C2B N1B C7B O7B 11(4)
C2B N1B C7B C8B -168.1(15)
C2B N1B C17B O17B -10(3)
C2B N1B C17B C16B 164.9(14)
N1B C7B C8B C9B -177.2(16)
N1B C7B C8B C18B 6(2)
O7B C7B C8B C9B 4(3)
O7B C7B C8B C18B -173.0(19)
C7B N1B C17B O17B -173.1(19)
C7B N1B C17B C16B 2(3)
C7B C8B C9B C10B -178.0(12)
C7B C8B C18B C12B 176.0(12)
C7B C8B C18B C16B -4.3(18)
C8B C9B C10B C11B 2.1(14)
C9B C8B C18B C12B -0.6(15)
C9B C8B C18B C16B 179.1(10)
C9B C10B C11B C12B -0.7(14)
C10B C11B C12B C13B 178.1(9)
C10B C11B C12B C18B -1.3(13)
C11B C12B C13B C14B 178.6(9)
C11B C12B C18B C8B 1.9(13)
C11B C12B C18B C16B -177.8(9)
C12B C13B C14B C15B -0.1(14)
C13B C12B C18B C8B -177.4(9)
C13B C12B C18B C16B 2.8(14)
C13B C14B C15B C16B 1.5(14)
C14B C15B C16B C17B 177.4(10)
C14B C15B C16B C18B -0.7(16)
C15B C16B C17B N1B -177.5(14)
C15B C16B C17B O17B -2.8(19)
C15B C16B C18B C8B 178.9(9)
C15B C16B C18B C12B -1.4(16)
C17B N1B C7B O7B 174(2)
C17B N1B C7B C8B -5(3)
C17B C16B C18B C8B 0.8(17)
C17B C16B C18B C12B -179.4(9)
C18B C8B C9B C10B -1.4(15)
C18B C12B C13B C14B -2.1(13)
C18B C16B C17B N1B 1(2)
C18B C16B C17B O17B 175.3(12)
C21 C22 C23 C24 63.9(5)
C21 C22 C23 C25 -178.7(4)
C21 C22 C23 C26 -56.8(6)
C22 N21 C27 O27 -15.1(6)
C22 N21 C27 C28 164.4(4)
C22 N21 C37 O37 11.8(7)
C22 N21 C37 C36 -167.0(4)
C27 N21 C22 C21 -116.2(4)
C27 N21 C22 C23 108.8(4)
C27 N21 C37 O37 174.5(4)
C27 N21 C37 C36 -4.3(7)
C27 C28 C29 C30 176.0(5)
C27 C28 C38 C32 -177.2(4)
C27 C28 C38 C36 1.6(8)
C28 C29 C30 C31 1.5(9)
C29 C28 C38 C32 -0.1(8)
C29 C28 C38 C36 178.8(5)
C29 C30 C31 C32 -0.4(9)
C30 C31 C32 C33 178.9(6)
C30 C31 C32 C38 -0.9(8)
C31 C32 C33 C34 179.1(5)
C31 C32 C38 C28 1.1(7)
C31 C32 C38 C36 -177.7(5)
C32 C33 C34 C35 -0.1(9)
C33 C32 C38 C28 -178.6(5)
C33 C32 C38 C36 2.5(7)
C33 C34 C35 C36 0.0(9)
C34 C35 C36 C37 -175.6(5)
C34 C35 C36 C38 1.4(8)
C35 C36 C37 O37 4.0(8)
C35 C36 C37 N21 -177.2(5)
C35 C36 C38 C28 178.5(5)
C35 C36 C38 C32 -2.7(8)
C37 N21 C22 C21 48.0(5)
C37 N21 C22 C23 -87.0(5)
C37 N21 C27 O27 -178.1(5)
C37 N21 C27 C28 1.4(7)
C37 C36 C38 C28 -4.5(8)
C37 C36 C38 C32 174.3(5)
C38 C28 C29 C30 -1.2(8)
C38 C32 C33 C34 -1.2(8)
C38 C36 C37 O37 -173.0(5)
C38 C36 C37 N21 5.8(7)
C41 C42 C43 C44 60.1(6)
C41 C42 C43 C45 -64.3(6)
C41 C42 C43 C46 175.1(5)
C42 N41 C47 O47 5.2(7)
C42 N41 C47 C48 -174.4(4)
C42 N41 C57 O57 -2.0(7)
C42 N41 C57 C56 178.3(4)
C47 N41 C42 C41 -131.8(4)
C47 N41 C42 C43 95.7(5)
C47 N41 C57 O57 174.1(4)
C47 N41 C57 C56 -5.5(7)
C47 C48 C49 C50 176.7(5)
C47 C48 C58 C52 -175.4(4)
C47 C48 C58 C56 2.3(8)
C48 C49 C50 C51 -0.6(9)
C49 C48 C58 C52 2.7(8)
C49 C48 C58 C56 -179.6(5)
C49 C50 C51 C52 1.3(9)
C50 C51 C52 C53 179.9(6)
C50 C51 C52 C58 0.0(8)
C51 C52 C53 C54 -178.0(5)
C51 C52 C58 C48 -2.0(7)
C51 C52 C58 C56 -179.7(4)
C52 C53 C54 C55 -2.8(8)
C53 C52 C58 C48 178.1(5)
C53 C52 C58 C56 0.3(7)
C53 C54 C55 C56 1.5(8)
C54 C55 C56 C57 179.7(5)
C54 C55 C56 C58 0.7(8)
C55 C56 C57 O57 1.0(7)
C55 C56 C57 N41 -179.4(5)
C55 C56 C58 C48 -179.3(5)
C55 C56 C58 C52 -1.6(7)
C57 N41 C42 C41 44.7(5)
C57 N41 C42 C43 -87.8(5)
C57 N41 C47 O47 -171.1(5)
C57 N41 C47 C48 9.3(7)
C57 C56 C58 C48 1.7(7)
C57 C56 C58 C52 179.4(4)
C58 C48 C49 C50 -1.4(9)
C58 C52 C53 C54 1.9(8)
C58 C56 C57 O57 180.0(5)
C58 C56 C57 N41 -0.4(7)
C61 C62 C63 C64 59.3(7)
C61 C62 C63 C65 -63.1(6)
C61 C62 C63 C66 175.0(5)
C62 N61 C67 O67 4.2(7)
C62 N61 C67 C68 -177.1(4)
C62 N61 C77 O77 3.1(7)
C62 N61 C77 C76 -176.8(4)
C67 N61 C62 C61 -133.1(4)
C67 N61 C62 C63 94.7(5)
C67 N61 C77 O77 177.2(4)
C67 N61 C77 C76 -2.7(7)
C67 C68 C69 C70 174.0(5)
C67 C68 C78 C72 -172.0(4)
C67 C68 C78 C76 5.0(7)
C68 C69 C70 C71 -2.5(9)
C69 C68 C78 C72 1.8(7)
C69 C68 C78 C76 178.8(4)
C69 C70 C71 C72 2.8(9)
C70 C71 C72 C73 179.9(5)
C70 C71 C72 C78 -0.8(7)
C71 C72 C73 C74 177.6(5)
C71 C72 C78 C68 -1.5(7)
C71 C72 C78 C76 -178.5(4)
C72 C73 C74 C75 3.3(9)
C73 C72 C78 C68 177.8(5)
C73 C72 C78 C76 0.9(7)
C73 C74 C75 C76 -4.0(8)
C74 C75 C76 C77 -176.7(5)
C74 C75 C76 C78 3.1(7)
C75 C76 C77 O77 -2.6(7)
C75 C76 C77 N61 177.3(4)
C75 C76 C78 C68 -178.6(5)
C75 C76 C78 C72 -1.6(7)
C77 N61 C62 C61 41.5(6)
C77 N61 C62 C63 -90.7(5)
C77 N61 C67 O67 -170.1(5)
C77 N61 C67 C68 8.6(7)
C77 C76 C78 C68 1.2(6)
C77 C76 C78 C72 178.1(4)
C78 C68 C69 C70 0.2(8)
C78 C72 C73 C74 -1.7(8)
C78 C76 C77 O77 177.6(4)
C78 C76 C77 N61 -2.5(6)
C81 N81 C85 C84 -3.7(6)
C81 C82 C83 N82 173.9(5)
C81 C82 C83 C84 -4.5(7)
C82 C83 C84 C85 4.7(7)
C83 C84 C85 N81 -0.7(7)
C85 N81 C81 C82 3.9(6)
C86 N82 C83 C82 -158.6(5)
C86 N82 C83 C84 19.7(8)
C87 N82 C83 C82 -7.4(9)
C87 N82 C83 C84 170.9(6)
C91 N91 C95 C94 4.1(7)
C91 C92 C93 N92 -179.3(6)
C91 C92 C93 C94 0.0(8)
C92 C93 C94 C95 -1.6(8)
C93 C94 C95 N91 -0.4(8)
C95 N91 C91 C92 -5.8(7)
C96 N92 C93 C92 177.5(6)
C96 N92 C93 C94 -1.8(10)
C97 N92 C93 C92 -3.7(10)
C97 N92 C93 C94 177.1(6)

loop_
_smtbx_masks_void_nr
_smtbx_masks_void_average_x
_smtbx_masks_void_average_y
_smtbx_masks_void_average_z
_smtbx_masks_void_volume
_smtbx_masks_void_count_electrons
1 0.250 0.000 0.294 1119.4 362.5
2 -0.250 0.500 0.349 1119.4 359.9
